data_7057145
loop_
_publ_author_name
'Barsukova, Marina O.'
'Sapchenko, Sergey A.'
'Kovalenko, Konstantin A.'
'Samsonenko, Denis G.'
'Potapov, Andrei S.'
'Dybtsev, Danil N.'
'Fedin, Vladimir P.'

_publ_section_title
;
 Exploring the multifunctionality in metal--organic framework materials:
 how do the stilbenedicarboxylate and imidazolyl ligands tune the
 characteristics of coordination polymers?
;
_journal_issue 8
_journal_name_full 'New Journal of Chemistry'
_journal_page_first 6408
_journal_paper_doi 10.1039/C8NJ00494C
_journal_volume 42
_journal_year 2018
_chemical_formula_sum 'C29 H31 Cd N5 O5'
_chemical_formula_weight 641.99
_space_group_crystal_system monoclinic
_space_group_IT_number 13
_space_group_name_Hall '-P 2yc'
_space_group_name_H-M_alt 'P 1 2/c 1'
_symmetry_space_group_name_Hall '-P 2yc'
_symmetry_space_group_name_H-M 'P 1 2/c 1'
_atom_sites_solution_hydrogens geom
_atom_sites_solution_primary dual
_atom_sites_solution_secondary difmap
_audit_creation_method SHELXL-2014/7
_audit_update_record
;
2017-11-10 deposited with the CCDC.
2018-03-09 downloaded from the CCDC.
;
_cell_angle_alpha 90
_cell_angle_beta 91.4013(19)
_cell_angle_gamma 90
_cell_formula_units_Z 2
_cell_length_a 11.2374(3)
_cell_length_b 6.78252(13)
_cell_length_c 18.7482(4)
_cell_measurement_reflns_used 5607
_cell_measurement_temperature 130(2)
_cell_measurement_theta_max 29.06
_cell_measurement_theta_min 3.69
_cell_volume 1428.52(6)
_computing_cell_refinement 'CrysAlisPro 1.171.38.41 (Rigaku OD, 2015)'
_computing_data_collection 'CrysAlisPro 1.171.38.41 (Rigaku OD, 2015)'
_computing_data_reduction 'CrysAlisPro 1.171.38.41 (Rigaku OD, 2015)'
_computing_molecular_graphics 'ShelXle (H\"ubschle, 2011)'
_computing_publication_material 'CIFTAB-2014 (Sheldrick, 2014)'
_computing_structure_refinement 'SHELXL-2014 (Sheldrick, 2015)'
_computing_structure_solution 'SHELXT-2014 (Sheldrick, 2015)'
_diffrn_ambient_temperature 130(2)
_diffrn_detector 'CCD plate'
_diffrn_detector_area_resol_mean 10.6168
_diffrn_detector_type AtlasS2
_diffrn_measured_fraction_theta_full 0.998
_diffrn_measured_fraction_theta_max 0.998
_diffrn_measurement_device 'four-circle diffractometer'
_diffrn_measurement_device_type 'New Xcalibur, AtlasS2'
_diffrn_measurement_method '\w scans'
_diffrn_radiation_monochromator graphite
_diffrn_radiation_probe x-ray
_diffrn_radiation_source 'fine-focus sealed tube'
_diffrn_radiation_type MoK\a
_diffrn_radiation_wavelength 0.71073
_diffrn_reflns_av_R_equivalents 0.0225
_diffrn_reflns_av_unetI/netI 0.0242
_diffrn_reflns_Laue_measured_fraction_full 0.998
_diffrn_reflns_Laue_measured_fraction_max 0.998
_diffrn_reflns_limit_h_max 11
_diffrn_reflns_limit_h_min -14
_diffrn_reflns_limit_k_max 8
_diffrn_reflns_limit_k_min -8
_diffrn_reflns_limit_l_max 22
_diffrn_reflns_limit_l_min -23
_diffrn_reflns_number 11382
_diffrn_reflns_point_group_measured_fraction_full 0.998
_diffrn_reflns_point_group_measured_fraction_max 0.998
_diffrn_reflns_theta_full 26.361
_diffrn_reflns_theta_max 26.361
_diffrn_reflns_theta_min 3.509
_diffrn_source 'sealed X-ray tube'
_exptl_absorpt_coefficient_mu 0.811
_exptl_absorpt_correction_T_max 1.00000
_exptl_absorpt_correction_T_min 0.98440
_exptl_absorpt_correction_type multi-scan
_exptl_absorpt_process_details
;
CrysAlisPro 1.171.38.41 (Rigaku Oxford Diffraction, 2015)
Empirical absorption correction using spherical harmonics,
implemented in SCALE3 ABSPACK scaling algorithm.
;
_exptl_crystal_colour colorless
_exptl_crystal_density_diffrn 1.493
_exptl_crystal_description block
_exptl_crystal_F_000 656
_exptl_crystal_size_max 0.130
_exptl_crystal_size_mid 0.090
_exptl_crystal_size_min 0.060
_refine_diff_density_max 0.527
_refine_diff_density_min -0.353
_refine_diff_density_rms 0.060
_refine_ls_extinction_method none
_refine_ls_goodness_of_fit_ref 1.101
_refine_ls_hydrogen_treatment constr
_refine_ls_matrix_type full
_refine_ls_number_parameters 255
_refine_ls_number_reflns 2920
_refine_ls_number_restraints 234
_refine_ls_restrained_S_all 1.063
_refine_ls_R_factor_all 0.0338
_refine_ls_R_factor_gt 0.0260
_refine_ls_shift/su_max 0.000
_refine_ls_shift/su_mean 0.000
_refine_ls_structure_factor_coef Fsqd
_refine_ls_weighting_details 'w=1/[\s^2^(Fo^2^)+(0.0254P)^2^+1.0594P] where P=(Fo^2^+2Fc^2^)/3'
_refine_ls_weighting_scheme calc
_refine_ls_wR_factor_gt 0.0609
_refine_ls_wR_factor_ref 0.0641
_reflns_Friedel_coverage 0.000
_reflns_number_gt 2530
_reflns_number_total 2920
_reflns_threshold_expression >2\s(I)
_cod_data_source_file c8nj00494c2.cif
_cod_data_source_block bmo5_2mCd
_cod_depositor_comments 'Adding full bibliography for 7057145--7057150.cif.'
_cod_database_code 7057145
_shelx_shelxl_version_number 2014/7
_shelx_space_group_comment
;
The symmetry employed for this shelxl refinement is uniquely defined
by the following loop, which should always be used as a source of
symmetry information in preference to the above space-group names.
They are only intended as comments.
;
_shelx_estimated_absorpt_t_min 0.902
_shelx_estimated_absorpt_t_max 0.953

loop_
_space_group_symop_operation_xyz
'x, y, z'
'-x, y, -z+1/2'
'-x, -y, -z'
'x, -y, z-1/2'

loop_
_atom_site_label
_atom_site_type_symbol
_atom_site_fract_x
_atom_site_fract_y
_atom_site_fract_z
_atom_site_U_iso_or_equiv
_atom_site_adp_type
_atom_site_occupancy
_atom_site_site_symmetry_order
_atom_site_calc_flag
_atom_site_refinement_flags_posn
_atom_site_refinement_flags_adp
_atom_site_refinement_flags_occupancy
_atom_site_disorder_assembly
_atom_site_disorder_group
Cd1 Cd 0.5000 0.75994(3) 0.7500 0.02427(8) Uani 1 2 d S T P A .
N1 N 0.60022(18) 0.9654(3) 0.67964(10) 0.0289(4) Uani 1 1 d . . . . .
N2 N 0.62654(18) 1.2256(3) 0.61197(10) 0.0302(4) Uani 1 1 d . . . . .
C1 C 0.6986(2) 0.9373(4) 0.63962(15) 0.0396(6) Uani 1 1 d . . . . .
H1 H 0.7476 0.8232 0.6412 0.048 Uiso 1 1 calc R U . . .
C2 C 0.7158(3) 1.0954(4) 0.59752(16) 0.0468(7) Uani 1 1 d . . . . .
H2 H 0.7775 1.1128 0.5644 0.056 Uiso 1 1 calc R U . . .
C3 C 0.5601(2) 1.1426(4) 0.66126(12) 0.0314(5) Uani 1 1 d . . . . .
H3 H 0.4920 1.2028 0.6810 0.038 Uiso 1 1 calc R U . . .
C4 C 0.6027(2) 1.4170(3) 0.57842(13) 0.0342(6) Uani 1 1 d . . . . .
H4A H 0.6783 1.4740 0.5620 0.041 Uiso 1 1 calc R U . . .
H4B H 0.5694 1.5080 0.6141 0.041 Uiso 1 1 calc R U . . .
C5 C 0.5159(2) 1.3991(3) 0.51552(12) 0.0326(6) Uani 1 1 d . . . . .
H5A H 0.4426 1.3327 0.5311 0.039 Uiso 1 1 calc R U . . .
H5B H 0.5518 1.3168 0.4781 0.039 Uiso 1 1 calc R U . . .
O11 O 0.36335(19) 0.4943(3) 0.74277(10) 0.0490(5) Uani 1 1 d . . . . .
O12 O 0.3605(2) 0.7061(3) 0.65589(10) 0.0505(5) Uani 1 1 d . . . . .
C11 C 0.3279(2) 0.5485(3) 0.68267(12) 0.0268(5) Uani 1 1 d . U . . .
C12 C 0.2475(19) 0.430(2) 0.6332(8) 0.0253(19) Uani 0.5 1 d . U P A 1
C13 C 0.1988(11) 0.5082(12) 0.5706(6) 0.0251(15) Uani 0.5 1 d . U P A 1
H13 H 0.2143 0.6415 0.5584 0.030 Uiso 0.5 1 calc R U P A 1
C14 C 0.1284(7) 0.3942(10) 0.5261(4) 0.0284(14) Uani 0.5 1 d . U P A 1
H14 H 0.0953 0.4506 0.4837 0.034 Uiso 0.5 1 calc R U P A 1
C15 C 0.1046(6) 0.1986(11) 0.5418(4) 0.0286(12) Uani 0.5 1 d . U P A 1
C16 C 0.1569(7) 0.1175(9) 0.6021(4) 0.0319(13) Uani 0.5 1 d . U P A 1
H16 H 0.1439 -0.0177 0.6127 0.038 Uiso 0.5 1 calc R U P A 1
C17 C 0.2293(10) 0.2315(17) 0.6484(4) 0.0321(16) Uani 0.5 1 d . U P A 1
H17 H 0.2654 0.1736 0.6897 0.039 Uiso 0.5 1 calc R U P A 1
C18 C 0.0235(5) 0.0869(8) 0.4938(3) 0.0324(10) Uani 0.5 1 d . U P A 1
H18 H 0.0031 0.1467 0.4494 0.039 Uiso 0.5 1 calc R U P A 1
C12' C 0.2474(18) 0.399(2) 0.6451(8) 0.0249(19) Uani 0.5 1 d . U P A 2
C13' C 0.1977(12) 0.4517(12) 0.5800(6) 0.0288(17) Uani 0.5 1 d . U P A 2
H13' H 0.2118 0.5797 0.5615 0.035 Uiso 0.5 1 calc R U P A 2
C14' C 0.1266(6) 0.3188(12) 0.5408(4) 0.0277(13) Uani 0.5 1 d . U P A 2
H14' H 0.0930 0.3563 0.4959 0.033 Uiso 0.5 1 calc R U P A 2
C15' C 0.1055(6) 0.1331(9) 0.5678(4) 0.0258(12) Uani 0.5 1 d . U P A 2
C16' C 0.1575(6) 0.0829(9) 0.6335(3) 0.0303(13) Uani 0.5 1 d . U P A 2
H16' H 0.1454 -0.0457 0.6521 0.036 Uiso 0.5 1 calc R U P A 2
C17' C 0.2264(10) 0.2160(16) 0.6725(4) 0.0301(15) Uani 0.5 1 d . U P A 2
H17' H 0.2589 0.1802 0.7179 0.036 Uiso 0.5 1 calc R U P A 2
C18' C 0.0277(5) -0.0125(9) 0.5308(3) 0.0290(10) Uani 0.5 1 d . U P A 2
H18' H 0.0170 -0.1357 0.5539 0.035 Uiso 0.5 1 calc R U P A 2
O1D O -0.1058(4) 0.5563(7) 0.6400(2) 0.0637(13) Uani 0.5 1 d . . P . .
N1D N 0.0000 0.5357(7) 0.7500 0.0645(11) Uani 1 2 d S T P . .
C1D C -0.0588(3) 0.4372(8) 0.6935(2) 0.0876(14) Uani 1 1 d . . . . .
C2D C 0.0286(9) 0.7471(11) 0.7447(8) 0.083(3) Uani 0.5 1 d . . P . .

loop_
_atom_site_aniso_label
_atom_site_aniso_U_11
_atom_site_aniso_U_22
_atom_site_aniso_U_33
_atom_site_aniso_U_23
_atom_site_aniso_U_13
_atom_site_aniso_U_12
Cd1 0.03020(14) 0.02195(12) 0.02037(12) 0.000 -0.00515(9) 0.000
N1 0.0318(11) 0.0279(10) 0.0269(10) 0.0041(8) -0.0012(8) 0.0040(8)
N2 0.0345(11) 0.0308(10) 0.0255(10) 0.0046(8) 0.0040(8) 0.0053(8)
C1 0.0374(15) 0.0323(13) 0.0495(16) 0.0059(11) 0.0073(12) 0.0120(11)
C2 0.0430(17) 0.0447(15) 0.0537(18) 0.0114(13) 0.0228(14) 0.0154(13)
C3 0.0299(14) 0.0355(13) 0.0288(13) 0.0047(10) 0.0027(10) 0.0058(10)
C4 0.0430(16) 0.0307(12) 0.0290(13) 0.0045(10) 0.0038(11) 0.0044(11)
C5 0.0412(15) 0.0315(13) 0.0255(12) 0.0048(10) 0.0049(11) 0.0070(10)
O11 0.0603(14) 0.0398(10) 0.0454(12) 0.0114(8) -0.0272(10) -0.0170(9)
O12 0.0770(15) 0.0426(11) 0.0311(10) 0.0044(8) -0.0121(10) -0.0249(10)
C11 0.0226(12) 0.0282(11) 0.0296(12) -0.0070(9) 0.0001(9) 0.0027(9)
C12 0.023(3) 0.024(4) 0.029(4) -0.001(3) 0.003(3) 0.001(3)
C13 0.028(3) 0.027(4) 0.021(3) 0.001(3) -0.002(2) 0.000(3)
C14 0.028(2) 0.031(3) 0.025(3) 0.002(2) -0.001(2) 0.000(3)
C15 0.027(2) 0.031(3) 0.028(3) -0.001(2) 0.000(2) 0.001(2)
C16 0.037(3) 0.028(3) 0.030(3) 0.002(3) -0.005(3) -0.004(2)
C17 0.032(3) 0.033(3) 0.031(4) 0.002(3) -0.003(3) 0.002(2)
C18 0.029(3) 0.039(3) 0.029(3) -0.005(3) -0.003(2) -0.001(2)
C12' 0.022(3) 0.029(4) 0.024(4) -0.004(3) -0.002(3) 0.003(3)
C13' 0.030(3) 0.028(4) 0.028(3) 0.004(3) 0.003(3) 0.000(3)
C14' 0.031(3) 0.029(3) 0.023(3) 0.003(3) -0.003(2) 0.001(3)
C15' 0.024(2) 0.030(3) 0.024(3) -0.005(2) -0.003(2) 0.000(2)
C16' 0.032(3) 0.029(3) 0.029(3) 0.003(2) -0.007(3) -0.004(2)
C17' 0.031(3) 0.029(3) 0.030(4) 0.001(3) -0.005(3) -0.007(2)
C18' 0.026(3) 0.032(3) 0.029(3) -0.004(2) 0.000(2) -0.005(2)
O1D 0.056(3) 0.087(3) 0.047(3) 0.006(2) -0.001(2) 0.030(2)
N1D 0.044(2) 0.094(3) 0.056(3) 0.000 0.0154(19) 0.000
C1D 0.041(2) 0.137(4) 0.085(3) -0.045(3) -0.007(2) 0.011(2)
C2D 0.072(9) 0.087(5) 0.092(7) 0.018(6) 0.027(7) 0.029(5)

loop_
_atom_type_symbol
_atom_type_description
_atom_type_scat_dispersion_real
_atom_type_scat_dispersion_imag
_atom_type_scat_source
C C 0.0033 0.0016 'International Tables Vol C Tables 4.2.6.8 and 6.1.1.4'
H H 0.0000 0.0000 'International Tables Vol C Tables 4.2.6.8 and 6.1.1.4'
N N 0.0061 0.0033 'International Tables Vol C Tables 4.2.6.8 and 6.1.1.4'
O O 0.0106 0.0060 'International Tables Vol C Tables 4.2.6.8 and 6.1.1.4'
Cd Cd -0.8075 1.2024 'International Tables Vol C Tables 4.2.6.8 and 6.1.1.4'

loop_
_geom_angle_atom_site_label_1
_geom_angle_atom_site_label_2
_geom_angle_atom_site_label_3
_geom_angle
_geom_angle_site_symmetry_1
_geom_angle_site_symmetry_3
_geom_angle_publ_flag
N1 Cd1 N1 103.11(10) 2_656 . yes
N1 Cd1 O11 99.92(7) . 2_656 yes
N1 Cd1 O11 99.92(7) 2_656 . ?
N1 Cd1 O11 140.67(7) . . yes
N1 Cd1 O11 140.67(7) 2_656 2_656 ?
N1 Cd1 O12 89.45(7) . . yes
N1 Cd1 O12 89.45(7) 2_656 2_656 ?
N1 Cd1 O12 101.66(8) . 2_656 yes
N1 Cd1 O12 101.66(8) 2_656 . ?
N1 Cd1 C11 103.95(7) 2_656 . ?
N1 Cd1 C11 103.96(7) . 2_656 ?
N1 Cd1 C11 114.84(7) . . ?
N1 Cd1 C11 114.84(7) 2_656 2_656 ?
O11 Cd1 O11 80.97(10) . 2_656 yes
O11 Cd1 C11 27.41(6) . . ?
O11 Cd1 C11 27.41(6) 2_656 2_656 ?
O11 Cd1 C11 94.52(7) . 2_656 ?
O11 Cd1 C11 94.52(7) 2_656 . ?
O12 Cd1 O11 54.67(6) . . yes
O12 Cd1 O11 54.67(6) 2_656 2_656 ?
O12 Cd1 O11 110.05(7) . 2_656 yes
O12 Cd1 O11 110.05(7) 2_656 . ?
O12 Cd1 O12 162.19(9) 2_656 . yes
O12 Cd1 C11 27.36(7) . . ?
O12 Cd1 C11 27.36(7) 2_656 2_656 ?
O12 Cd1 C11 136.34(7) . 2_656 ?
O12 Cd1 C11 136.34(7) 2_656 . ?
C11 Cd1 C11 115.75(10) 2_656 . ?
C1 N1 Cd1 131.47(15) . . ?
C3 N1 Cd1 122.93(17) . . ?
C3 N1 C1 105.0(2) . . ?
C2 N2 C4 127.9(2) . . ?
C3 N2 C2 106.9(2) . . ?
C3 N2 C4 125.1(2) . . ?
N1 C1 H1 125.1 . . ?
C2 C1 N1 109.9(2) . . ?
C2 C1 H1 125.1 . . ?
N2 C2 H2 126.8 . . ?
C1 C2 N2 106.4(2) . . ?
C1 C2 H2 126.8 . . ?
N1 C3 N2 111.8(2) . . ?
N1 C3 H3 124.1 . . ?
N2 C3 H3 124.1 . . ?
N2 C4 H4A 109.3 . . ?
N2 C4 H4B 109.3 . . ?
N2 C4 C5 111.75(19) . . ?
H4A C4 H4B 107.9 . . ?
C5 C4 H4A 109.3 . . ?
C5 C4 H4B 109.3 . . ?
C4 C5 C5 111.4(3) . 3_686 ?
C4 C5 H5A 109.3 . . ?
C4 C5 H5B 109.3 . . ?
C5 C5 H5A 109.3 3_686 . ?
C5 C5 H5B 109.3 3_686 . ?
H5A C5 H5B 108.0 . . ?
C11 O11 Cd1 91.13(14) . . ?
C11 O12 Cd1 91.61(15) . . ?
O11 C11 Cd1 61.46(12) . . ?
O11 C11 C12 124.9(5) . . ?
O11 C11 C12' 113.4(5) . . ?
O12 C11 Cd1 61.03(13) . . ?
O12 C11 O11 122.1(2) . . ?
O12 C11 C12 112.9(5) . . ?
O12 C11 C12' 124.4(5) . . ?
C12 C11 Cd1 169.1(7) . . ?
C12' C11 Cd1 169.6(7) . . ?
C13 C12 C11 122.1(10) . . ?
C13 C12 C17 119.1(12) . . ?
C17 C12 C11 118.6(10) . . ?
C12 C13 H13 119.8 . . ?
C14 C13 C12 120.5(9) . . ?
C14 C13 H13 119.8 . . ?
C13 C14 H14 119.3 . . ?
C13 C14 C15 121.4(6) . . ?
C15 C14 H14 119.3 . . ?
C14 C15 C18 118.8(6) . . ?
C16 C15 C14 118.4(6) . . ?
C16 C15 C18 122.8(7) . . ?
C15 C16 H16 119.5 . . ?
C15 C16 C17 121.1(6) . . ?
C17 C16 H16 119.5 . . ?
C12 C17 C16 119.4(9) . . ?
C12 C17 H17 120.3 . . ?
C16 C17 H17 120.3 . . ?
C15 C18 H18 116.6 . . ?
C18 C18 C15 126.7(8) 3_556 . ?
C18 C18 H18 116.6 3_556 . ?
C13' C12' C11 117.6(10) . . ?
C17' C12' C11 122.5(10) . . ?
C17' C12' C13' 119.9(12) . . ?
C12' C13' H13' 119.6 . . ?
C12' C13' C14' 120.8(8) . . ?
C14' C13' H13' 119.6 . . ?
C13' C14' H14' 120.1 . . ?
C15' C14' C13' 119.7(6) . . ?
C15' C14' H14' 120.1 . . ?
C14' C15' C16' 118.4(6) . . ?
C14' C15' C18' 122.8(7) . . ?
C16' C15' C18' 118.7(6) . . ?
C15' C16' H16' 119.2 . . ?
C17' C16' C15' 121.6(6) . . ?
C17' C16' H16' 119.2 . . ?
C12' C17' C16' 119.6(9) . . ?
C12' C17' H17' 120.2 . . ?
C16' C17' H17' 120.2 . . ?
C15' C18' H18' 117.0 . . ?
C18' C18' C15' 126.1(8) 3_556 . ?
C18' C18' H18' 117.0 3_556 . ?
C1D N1D C1D 123.2(6) . 2_556 ?
C1D N1D C2D 114.5(7) . 2_556 ?
C1D N1D C2D 114.5(7) 2_556 . ?
C1D N1D C2D 120.7(7) . . ?
C1D N1D C2D 120.7(7) 2_556 2_556 ?
C2D N1D C2D 26.6(6) 2_556 . ?
O1D C1D N1D 115.7(5) . . ?
C2D C2D N1D 76.7(3) 2_556 . ?

loop_
_geom_bond_atom_site_label_1
_geom_bond_atom_site_label_2
_geom_bond_distance
_geom_bond_site_symmetry_2
_geom_bond_publ_flag
Cd1 N1 2.2413(19) . yes
Cd1 N1 2.2413(19) 2_656 ?
Cd1 O11 2.3692(18) . yes
Cd1 O11 2.3692(18) 2_656 ?
Cd1 O12 2.3600(19) . yes
Cd1 O12 2.3600(19) 2_656 ?
Cd1 C11 2.696(2) . ?
Cd1 C11 2.696(2) 2_656 ?
N1 C1 1.364(3) . ?
N1 C3 1.326(3) . ?
N2 C2 1.368(3) . ?
N2 C3 1.328(3) . ?
N2 C4 1.465(3) . ?
C1 H1 0.9500 . ?
C1 C2 1.348(4) . ?
C2 H2 0.9500 . ?
C3 H3 0.9500 . ?
C4 H4A 0.9900 . ?
C4 H4B 0.9900 . ?
C4 C5 1.516(3) . ?
C5 C5 1.526(4) 3_686 ?
C5 H5A 0.9900 . ?
C5 H5B 0.9900 . ?
O11 C11 1.242(3) . ?
O12 C11 1.240(3) . ?
C11 C12 1.511(19) . ?
C11 C12' 1.519(18) . ?
C12 C13 1.389(15) . ?
C12 C17 1.391(15) . ?
C13 H13 0.9500 . ?
C13 C14 1.373(13) . ?
C14 H14 0.9500 . ?
C14 C15 1.386(8) . ?
C15 C16 1.377(8) . ?
C15 C18 1.474(9) . ?
C16 H16 0.9500 . ?
C16 C17 1.406(12) . ?
C17 H17 0.9500 . ?
C18 C18 1.315(11) 3_556 ?
C18 H18 0.9500 . ?
C12' C13' 1.375(15) . ?
C12' C17' 1.367(15) . ?
C13' H13' 0.9500 . ?
C13' C14' 1.401(14) . ?
C14' H14' 0.9500 . ?
C14' C15' 1.379(9) . ?
C15' C16' 1.393(8) . ?
C15' C18' 1.480(9) . ?
C16' H16' 0.9500 . ?
C16' C17' 1.386(12) . ?
C17' H17' 0.9500 . ?
C18' C18' 1.311(11) 3_556 ?
C18' H18' 0.9500 . ?
O1D C1D 1.383(6) . ?
N1D C1D 1.404(4) . ?
N1D C1D 1.404(4) 2_556 ?
N1D C2D 1.474(8) . ?
N1D C2D 1.474(8) 2_556 ?
C2D C2D 0.677(15) 2_556 ?
